data_7242207
loop_
_publ_author_name
'Pahari, Shyam K.'
'Gokoglan, Tugba Ceren'
'Visayas, Benjoe Rey B.'
'Woehl, Jennifer'
'Golen, James A.'
'Howland, Rachael'
'Mayes, Maricris L.'
'Agar, Ertan'
'Cappillino, Patrick J.'

_publ_section_title
;
 Designing high energy density flow batteries by tuning active-material
 thermodynamics
;
_journal_issue 10
_journal_name_full 'RSC Advances'
_journal_page_first 5432
_journal_page_last 5443
_journal_paper_doi 10.1039/D0RA10913D
_journal_volume 11
_journal_year 2021
_chemical_formula_moiety 'C8 H8 N2 O10 V, C16 H36 N, C2 H3 N'
_chemical_formula_sum 'C26 H47 N4 O10 V'
_chemical_formula_weight 626.61
_chemical_name_systematic 'Tetra-n-butylammonium vanadium(v)bis-hydroxyiminodiacetate'
_space_group_crystal_system monoclinic
_space_group_IT_number 14
_space_group_name_Hall '-P 2yn'
_space_group_name_H-M_alt 'P 1 21/n 1'
_atom_sites_solution_hydrogens geom
_atom_sites_solution_primary 'intrinsic phasing'
_atom_sites_solution_secondary 'Fourier difference maps'
_audit_creation_method SHELXL-2014/6
_audit_update_record
;
2020-11-18 deposited with the CCDC.	2021-01-12 downloaded from the CCDC.
;
_cell_angle_alpha 90
_cell_angle_beta 91.334(2)
_cell_angle_gamma 90
_cell_formula_units_Z 4
_cell_length_a 14.6589(11)
_cell_length_b 9.2683(6)
_cell_length_c 24.4521(16)
_cell_measurement_reflns_used 9812
_cell_measurement_temperature 297(2)
_cell_measurement_theta_max 25.63
_cell_measurement_theta_min 2.72
_cell_volume 3321.2(4)
_computing_cell_refinement 'Bruker SAINT'
_computing_data_collection 'Bruker APEX3'
_computing_data_reduction 'Bruker SAINT'
_computing_molecular_graphics 'Bruker SHELXTL'
_computing_publication_material 'Bruker SHELXTL'
_computing_structure_refinement 'SHELXL-2018(Sheldrick, 2018)'
_computing_structure_solution 'SHELXS-97 (Sheldrick 2008)'
_diffrn_ambient_temperature 297(2)
_diffrn_measured_fraction_theta_full 0.993
_diffrn_measured_fraction_theta_max 0.987
_diffrn_measurement_device_type 'Bruker APEX-III photon2'
_diffrn_measurement_method '\f and \w scans'
_diffrn_radiation_type MoK\a
_diffrn_radiation_wavelength 0.71073
_diffrn_reflns_av_R_equivalents 0.0340
_diffrn_reflns_av_unetI/netI 0.0149
_diffrn_reflns_Laue_measured_fraction_full 0.993
_diffrn_reflns_Laue_measured_fraction_max 0.987
_diffrn_reflns_limit_h_max 17
_diffrn_reflns_limit_h_min -17
_diffrn_reflns_limit_k_max 11
_diffrn_reflns_limit_k_min -11
_diffrn_reflns_limit_l_max 29
_diffrn_reflns_limit_l_min -29
_diffrn_reflns_number 72770
_diffrn_reflns_point_group_measured_fraction_full 0.993
_diffrn_reflns_point_group_measured_fraction_max 0.987
_diffrn_reflns_theta_full 25.242
_diffrn_reflns_theta_max 25.793
_diffrn_reflns_theta_min 2.721
_diffrn_source 'Bruker D8 Venture Dual'
_exptl_absorpt_coefficient_mu 0.353
_exptl_absorpt_correction_T_max 0.562
_exptl_absorpt_correction_T_min 0.534
_exptl_absorpt_correction_type multi-scan
_exptl_absorpt_process_details sadabs
_exptl_crystal_colour orange
_exptl_crystal_density_diffrn 1.253
_exptl_crystal_description BLOCK
_exptl_crystal_F_000 1336
_exptl_crystal_recrystallization_method 'Vapour deposition'
_exptl_crystal_size_max 0.350
_exptl_crystal_size_mid 0.300
_exptl_crystal_size_min 0.250
_refine_diff_density_max 1.085
_refine_diff_density_min -0.430
_refine_diff_density_rms 0.045
_refine_ls_extinction_method none
_refine_ls_goodness_of_fit_ref 1.096
_refine_ls_hydrogen_treatment constr
_refine_ls_matrix_type full
_refine_ls_number_parameters 375
_refine_ls_number_reflns 6306
_refine_ls_number_restraints 0
_refine_ls_restrained_S_all 1.096
_refine_ls_R_factor_all 0.0597
_refine_ls_R_factor_gt 0.0480
_refine_ls_shift/su_max 0.001
_refine_ls_shift/su_mean 0.000
_refine_ls_structure_factor_coef Fsqd
_refine_ls_weighting_details 'w=1/[\s^2^(Fo^2^)+(0.0539P)^2^+2.5184P] where P=(Fo^2^+2Fc^2^)/3'
_refine_ls_weighting_scheme calc
_refine_ls_wR_factor_gt 0.1223
_refine_ls_wR_factor_ref 0.1342
_reflns_Friedel_coverage 0.000
_reflns_number_gt 5326
_reflns_number_total 6306
_reflns_threshold_expression 'I > 2\s(I)'
_cod_data_source_file d0ra10913d2.cif
_cod_data_source_block UMD1962b_a
_cod_original_sg_symbol_H-M 'P 21/n'
_cod_database_code 7242207
_shelx_space_group_comment
; 
The symmetry employed for this shelxl refinement is uniquely defined 
by the following loop, which should always be used as a source of 
symmetry information in preference to the above space-group names. 
They are only intended as comments. 
;
_shelx_estimated_absorpt_t_min 0.886
_shelx_estimated_absorpt_t_max 0.917
_shelxl_version_number 2014/6

loop_
_space_group_symop_operation_xyz
'x, y, z'
'-x+1/2, y+1/2, -z+1/2'
'-x, -y, -z'
'x-1/2, -y-1/2, z-1/2'

loop_
_atom_site_label
_atom_site_type_symbol
_atom_site_fract_x
_atom_site_fract_y
_atom_site_fract_z
_atom_site_U_iso_or_equiv
_atom_site_adp_type
_atom_site_occupancy
_atom_site_site_symmetry_order
_atom_site_calc_flag
_atom_site_refinement_flags_posn
_atom_site_refinement_flags_adp
_atom_site_refinement_flags_occupancy
_atom_site_disorder_assembly
_atom_site_disorder_group
V1 V 0.56637(2) 0.59858(4) 0.67139(2) 0.03893(13) Uani 1 1 d . . . . .
O1 O 0.50915(12) 0.61485(19) 0.74461(7) 0.0544(4) Uani 1 1 d . . . . .
O2 O 0.4622(2) 0.7659(3) 0.80893(10) 0.1061(10) Uani 1 1 d . . . . .
O3 O 0.46918(10) 0.72836(18) 0.64816(7) 0.0476(4) Uani 1 1 d . . . . .
O4 O 0.66643(18) 0.8526(3) 0.55498(9) 0.0913(8) Uani 1 1 d . . . . .
O5 O 0.62904(12) 0.66633(19) 0.60696(7) 0.0507(4) Uani 1 1 d . . . . .
O6 O 0.67542(10) 0.66987(16) 0.71649(6) 0.0424(4) Uani 1 1 d . . . . .
O7 O 0.78527(14) 0.6053(2) 0.77583(9) 0.0675(6) Uani 1 1 d . . . . .
O8 O 0.64787(11) 0.43687(18) 0.65626(8) 0.0527(4) Uani 1 1 d . . . . .
O9 O 0.42613(15) 0.2357(2) 0.64191(12) 0.0895(8) Uani 1 1 d . . . . .
O10 O 0.47107(11) 0.46513(19) 0.64623(8) 0.0540(4) Uani 1 1 d . . . . .
N1 N 0.53456(12) 0.8100(2) 0.67277(7) 0.0391(4) Uani 1 1 d . . . . .
N2 N 0.61089(13) 0.4142(2) 0.70546(9) 0.0468(5) Uani 1 1 d . . . . .
C1 C 0.4908(2) 0.7414(3) 0.76386(12) 0.0625(7) Uani 1 1 d . . . . .
C2 C 0.5105(2) 0.8678(3) 0.72602(10) 0.0532(6) Uani 1 1 d . . . . .
H2A H 0.4571 0.9291 0.7223 0.064 Uiso 1 1 calc R U . . .
H2B H 0.5605 0.9251 0.7410 0.064 Uiso 1 1 calc R U . . .
C3 C 0.58609(17) 0.9001(3) 0.63541(10) 0.0457(5) Uani 1 1 d . . . . .
H3A H 0.6322 0.9547 0.6556 0.055 Uiso 1 1 calc R U . . .
H3B H 0.5456 0.9676 0.6167 0.055 Uiso 1 1 calc R U . . .
C4 C 0.63055(18) 0.8024(3) 0.59456(10) 0.0542(6) Uani 1 1 d . . . . .
C5 C 0.71714(16) 0.5794(3) 0.74801(10) 0.0468(6) Uani 1 1 d . . . . .
C6 C 0.67418(19) 0.4320(3) 0.75190(12) 0.0569(7) Uani 1 1 d . . . . .
H6A H 0.7209 0.3580 0.7512 0.068 Uiso 1 1 calc R U . . .
H6B H 0.6418 0.4233 0.7859 0.068 Uiso 1 1 calc R U . . .
C7 C 0.54265(18) 0.2984(3) 0.70646(14) 0.0620(8) Uani 1 1 d . . . . .
H7A H 0.5124 0.2972 0.7413 0.074 Uiso 1 1 calc R U . . .
H7B H 0.5714 0.2055 0.7010 0.074 Uiso 1 1 calc R U . . .
C8 C 0.47476(18) 0.3297(3) 0.66060(13) 0.0608(7) Uani 1 1 d . . . . .
N3 N 0.78434(13) 0.5924(2) 0.44774(8) 0.0465(5) Uani 1 1 d . . . . .
C9 C 0.69255(16) 0.5336(3) 0.46486(11) 0.0548(6) Uani 1 1 d . . . . .
H9A H 0.6753 0.5828 0.4981 0.066 Uiso 1 1 calc R U . . .
H9B H 0.6475 0.5583 0.4367 0.066 Uiso 1 1 calc R U . . .
C10 C 0.6875(2) 0.3743(4) 0.47478(16) 0.0805(10) Uani 1 1 d . . . . .
H10A H 0.7343 0.3458 0.5014 0.097 Uiso 1 1 calc R U . . .
H10B H 0.6979 0.3226 0.4410 0.097 Uiso 1 1 calc R U . . .
C11 C 0.5930(2) 0.3365(5) 0.49619(17) 0.0895(11) Uani 1 1 d . . . . .
H11A H 0.5834 0.3901 0.5296 0.107 Uiso 1 1 calc R U . . .
H11B H 0.5471 0.3674 0.4695 0.107 Uiso 1 1 calc R U . . .
C12 C 0.5803(4) 0.1835(6) 0.5072(3) 0.162(3) Uani 1 1 d . . . . .
H12A H 0.5185 0.1668 0.5178 0.242 Uiso 1 1 calc R U . . .
H12B H 0.6214 0.1538 0.5361 0.242 Uiso 1 1 calc R U . . .
H12C H 0.5924 0.1290 0.4748 0.242 Uiso 1 1 calc R U . . .
C13 C 0.76881(18) 0.7526(3) 0.43817(10) 0.0531(6) Uani 1 1 d . . . . .
H13A H 0.7217 0.7636 0.4099 0.064 Uiso 1 1 calc R U . . .
H13B H 0.7456 0.7942 0.4715 0.064 Uiso 1 1 calc R U . . .
C14 C 0.8511(2) 0.8386(3) 0.42159(13) 0.0645(7) Uani 1 1 d . . . . .
H14A H 0.8789 0.7924 0.3905 0.077 Uiso 1 1 calc R U . . .
H14B H 0.8957 0.8395 0.4515 0.077 Uiso 1 1 calc R U . . .
C15 C 0.8257(3) 0.9930(4) 0.40657(17) 0.0899(11) Uani 1 1 d . . . . .
H15A H 0.7775 0.9917 0.3787 0.108 Uiso 1 1 calc R U . . .
H15B H 0.8024 1.0412 0.4386 0.108 Uiso 1 1 calc R U . . .
C16 C 0.9057(4) 1.0770(5) 0.3856(2) 0.1247(18) Uani 1 1 d . . . . .
H16A H 0.8865 1.1734 0.3766 0.187 Uiso 1 1 calc R U . . .
H16B H 0.9284 1.0307 0.3536 0.187 Uiso 1 1 calc R U . . .
H16C H 0.9531 1.0806 0.4134 0.187 Uiso 1 1 calc R U . . .
C17 C 0.81849(17) 0.5181(3) 0.39666(10) 0.0516(6) Uani 1 1 d . . . . .
H17A H 0.8782 0.5569 0.3887 0.062 Uiso 1 1 calc R U . . .
H17B H 0.8264 0.4163 0.4048 0.062 Uiso 1 1 calc R U . . .
C18 C 0.75890(19) 0.5312(4) 0.34568(11) 0.0634(7) Uani 1 1 d . . . . .
H18A H 0.7561 0.6312 0.3341 0.076 Uiso 1 1 calc R U . . .
H18B H 0.6974 0.4996 0.3534 0.076 Uiso 1 1 calc R U . . .
C19 C 0.7977(2) 0.4391(4) 0.30034(13) 0.0768(9) Uani 1 1 d . . . . .
H19A H 0.8616 0.4630 0.2964 0.092 Uiso 1 1 calc R U . . .
H19B H 0.7941 0.3384 0.3108 0.092 Uiso 1 1 calc R U . . .
C20 C 0.7493(3) 0.4588(6) 0.24633(16) 0.1172(16) Uani 1 1 d . . . . .
H20A H 0.7775 0.3993 0.2194 0.176 Uiso 1 1 calc R U . . .
H20B H 0.7530 0.5582 0.2354 0.176 Uiso 1 1 calc R U . . .
H20C H 0.6865 0.4318 0.2495 0.176 Uiso 1 1 calc R U . . .
C21 C 0.85845(16) 0.5660(3) 0.49132(10) 0.0513(6) Uani 1 1 d . . . . .
H21A H 0.8690 0.4629 0.4938 0.062 Uiso 1 1 calc R U . . .
H21B H 0.9145 0.6100 0.4791 0.062 Uiso 1 1 calc R U . . .
C22 C 0.83979(19) 0.6214(4) 0.54784(11) 0.0714(9) Uani 1 1 d . . . . .
H22A H 0.7859 0.5744 0.5617 0.086 Uiso 1 1 calc R U . . .
H22B H 0.8281 0.7243 0.5463 0.086 Uiso 1 1 calc R U . . .
C23 C 0.9203(2) 0.5922(4) 0.58577(12) 0.0708(9) Uani 1 1 d . . . . .
H23A H 0.9334 0.4896 0.5854 0.085 Uiso 1 1 calc R U . . .
H23B H 0.9732 0.6422 0.5721 0.085 Uiso 1 1 calc R U . . .
C24 C 0.9055(3) 0.6384(6) 0.64359(14) 0.1145(16) Uani 1 1 d . . . . .
H24A H 0.9592 0.6175 0.6654 0.172 Uiso 1 1 calc R U . . .
H24B H 0.8544 0.5873 0.6579 0.172 Uiso 1 1 calc R U . . .
H24C H 0.8936 0.7403 0.6445 0.172 Uiso 1 1 calc R U . . .
N4 N 0.9182(3) 0.2081(5) 0.52473(19) 0.1213(14) Uani 1 1 d . . . . .
C25 C 0.8803(3) 0.1711(5) 0.5614(2) 0.1032(13) Uani 1 1 d . . . . .
C26 C 0.8326(5) 0.1330(9) 0.6091(3) 0.201(4) Uani 1 1 d . . . . .
H26A H 0.7911 0.0556 0.6007 0.301 Uiso 1 1 calc R U . . .
H26B H 0.7990 0.2150 0.6217 0.301 Uiso 1 1 calc R U . . .
H26C H 0.8754 0.1028 0.6371 0.301 Uiso 1 1 calc R U . . .

loop_
_atom_site_aniso_label
_atom_site_aniso_U_11
_atom_site_aniso_U_22
_atom_site_aniso_U_33
_atom_site_aniso_U_23
_atom_site_aniso_U_13
_atom_site_aniso_U_12
V1 0.0330(2) 0.0350(2) 0.0485(2) -0.00225(16) -0.00645(15) 0.00360(15)
O1 0.0551(10) 0.0518(10) 0.0569(10) 0.0089(8) 0.0111(8) 0.0027(8)
O2 0.156(3) 0.0940(19) 0.0712(15) 0.0092(13) 0.0611(17) 0.0190(18)
O3 0.0359(8) 0.0432(9) 0.0634(10) 0.0020(8) -0.0081(7) 0.0066(7)
O4 0.118(2) 0.0873(16) 0.0705(14) 0.0242(12) 0.0496(14) 0.0321(15)
O5 0.0527(10) 0.0521(10) 0.0474(9) -0.0049(8) 0.0048(7) 0.0117(8)
O6 0.0412(8) 0.0322(8) 0.0532(9) 0.0005(7) -0.0119(7) -0.0012(6)
O7 0.0637(12) 0.0486(11) 0.0882(14) 0.0111(10) -0.0417(11) -0.0135(9)
O8 0.0450(9) 0.0419(9) 0.0710(12) -0.0107(8) -0.0057(8) 0.0089(7)
O9 0.0700(14) 0.0539(12) 0.142(2) -0.0073(13) -0.0494(14) -0.0126(11)
O10 0.0411(9) 0.0451(10) 0.0749(12) -0.0021(9) -0.0214(8) -0.0008(7)
N1 0.0371(9) 0.0374(10) 0.0428(10) 0.0002(8) 0.0008(7) 0.0063(8)
N2 0.0398(10) 0.0331(10) 0.0667(13) 0.0027(9) -0.0159(9) -0.0012(8)
C1 0.0670(18) 0.0667(18) 0.0548(16) 0.0031(13) 0.0204(13) 0.0068(14)
C2 0.0634(16) 0.0449(14) 0.0521(14) -0.0024(11) 0.0171(12) 0.0114(12)
C3 0.0492(13) 0.0442(13) 0.0439(12) 0.0061(10) 0.0040(10) 0.0047(10)
C4 0.0543(15) 0.0610(16) 0.0474(14) 0.0057(12) 0.0072(11) 0.0140(12)
C5 0.0433(12) 0.0377(12) 0.0586(14) 0.0015(10) -0.0145(11) -0.0027(10)
C6 0.0583(15) 0.0377(13) 0.0734(17) 0.0077(12) -0.0281(13) -0.0032(11)
C7 0.0491(14) 0.0389(13) 0.097(2) 0.0075(13) -0.0227(14) -0.0084(11)
C8 0.0441(14) 0.0457(14) 0.092(2) -0.0039(14) -0.0216(13) -0.0011(11)
N3 0.0359(10) 0.0620(13) 0.0414(10) 0.0004(9) 0.0012(8) 0.0078(9)
C9 0.0354(12) 0.0778(19) 0.0513(14) 0.0049(13) 0.0026(10) 0.0041(12)
C10 0.0551(17) 0.085(2) 0.101(3) 0.023(2) 0.0007(17) -0.0047(16)
C11 0.072(2) 0.103(3) 0.094(3) 0.029(2) -0.0032(19) -0.017(2)
C12 0.105(4) 0.132(5) 0.248(7) 0.095(5) -0.005(4) -0.030(3)
C13 0.0511(14) 0.0613(16) 0.0468(13) -0.0039(12) -0.0005(11) 0.0155(12)
C14 0.0700(18) 0.0602(17) 0.0635(17) -0.0022(14) 0.0083(14) 0.0065(15)
C15 0.113(3) 0.065(2) 0.092(3) -0.0014(18) -0.013(2) 0.006(2)
C16 0.168(5) 0.066(3) 0.140(4) 0.018(3) 0.007(4) -0.021(3)
C17 0.0454(13) 0.0601(16) 0.0496(13) -0.0045(12) 0.0049(11) 0.0076(12)
C18 0.0556(16) 0.085(2) 0.0497(14) -0.0060(14) -0.0022(12) 0.0070(15)
C19 0.083(2) 0.088(2) 0.0592(18) -0.0133(16) 0.0021(16) -0.0022(18)
C20 0.123(3) 0.164(5) 0.064(2) -0.025(3) -0.014(2) -0.003(3)
C21 0.0375(12) 0.0672(17) 0.0490(13) 0.0016(12) -0.0023(10) 0.0088(11)
C22 0.0497(15) 0.118(3) 0.0467(14) -0.0048(16) -0.0007(12) 0.0219(17)
C23 0.0609(17) 0.097(2) 0.0542(16) -0.0060(16) -0.0095(13) 0.0088(16)
C24 0.102(3) 0.188(5) 0.0540(19) -0.017(3) -0.0081(19) 0.020(3)
N4 0.116(3) 0.129(4) 0.119(3) 0.024(3) -0.001(3) 0.012(3)
C25 0.095(3) 0.104(3) 0.109(3) 0.024(3) -0.020(3) -0.008(3)
C26 0.180(7) 0.272(10) 0.151(6) 0.081(6) 0.024(5) -0.059(7)

loop_
_atom_type_symbol
_atom_type_description
_atom_type_scat_dispersion_real
_atom_type_scat_dispersion_imag
_atom_type_scat_source
C C 0.0033 0.0016 'International Tables Vol C Tables 4.2.6.8 and 6.1.1.4'
H H 0.0000 0.0000 'International Tables Vol C Tables 4.2.6.8 and 6.1.1.4'
N N 0.0061 0.0033 'International Tables Vol C Tables 4.2.6.8 and 6.1.1.4'
O O 0.0106 0.0060 'International Tables Vol C Tables 4.2.6.8 and 6.1.1.4'
V V 0.3005 0.5294 'International Tables Vol C Tables 4.2.6.8 and 6.1.1.4'

loop_
_geom_angle_atom_site_label_1
_geom_angle_atom_site_label_2
_geom_angle_atom_site_label_3
_geom_angle
_geom_angle_site_symmetry_1
_geom_angle_site_symmetry_3
_geom_angle_publ_flag
O3 V1 O5 85.42(7) . . ?
O3 V1 O10 77.61(7) . . ?
O5 V1 O10 107.27(8) . . ?
O3 V1 O8 150.11(8) . . ?
O5 V1 O8 78.02(8) . . ?
O10 V1 O8 83.73(7) . . ?
O3 V1 O1 83.97(7) . . ?
O5 V1 O1 156.33(8) . . ?
O10 V1 O1 91.02(8) . . ?
O8 V1 O1 119.83(8) . . ?
O3 V1 N2 151.72(8) . . ?
O5 V1 N2 117.16(8) . . ?
O10 V1 N2 79.32(7) . . ?
O8 V1 N2 39.75(8) . . ?
O1 V1 N2 80.30(8) . . ?
O3 V1 N1 39.91(7) . . ?
O5 V1 N1 79.25(7) . . ?
O10 V1 N1 117.18(7) . . ?
O8 V1 N1 152.93(8) . . ?
O1 V1 N1 79.03(7) . . ?
N2 V1 N1 153.62(8) . . ?
O3 V1 O6 121.38(7) . . ?
O5 V1 O6 87.37(7) . . ?
O10 V1 O6 157.59(7) . . ?
O8 V1 O6 82.86(7) . . ?
O1 V1 O6 80.25(7) . . ?
N2 V1 O6 78.88(7) . . ?
N1 V1 O6 81.61(7) . . ?
C1 O1 V1 119.26(16) . . ?
N1 O3 V1 73.05(10) . . ?
C4 O5 V1 120.92(15) . . ?
C5 O6 V1 118.10(14) . . ?
N2 O8 V1 71.98(11) . . ?
C8 O10 V1 119.96(15) . . ?
O3 N1 C2 114.79(19) . . ?
O3 N1 C3 114.41(18) . . ?
C2 N1 C3 119.20(19) . . ?
O3 N1 V1 67.03(10) . . ?
C2 N1 V1 115.63(15) . . ?
C3 N1 V1 114.97(14) . . ?
O8 N2 C6 114.5(2) . . ?
O8 N2 C7 114.7(2) . . ?
C6 N2 C7 119.4(2) . . ?
O8 N2 V1 68.26(11) . . ?
C6 N2 V1 114.96(14) . . ?
C7 N2 V1 114.51(15) . . ?
O2 C1 O1 125.5(3) . . ?
O2 C1 C2 118.9(3) . . ?
O1 C1 C2 115.6(2) . . ?
N1 C2 C1 108.3(2) . . ?
N1 C2 H2A 110.0 . . ?
C1 C2 H2A 110.0 . . ?
N1 C2 H2B 110.0 . . ?
C1 C2 H2B 110.0 . . ?
H2A C2 H2B 108.4 . . ?
N1 C3 C4 108.0(2) . . ?
N1 C3 H3A 110.1 . . ?
C4 C3 H3A 110.1 . . ?
N1 C3 H3B 110.1 . . ?
C4 C3 H3B 110.1 . . ?
H3A C3 H3B 108.4 . . ?
O4 C4 O5 124.9(3) . . ?
O4 C4 C3 120.2(3) . . ?
O5 C4 C3 114.8(2) . . ?
O7 C5 O6 125.4(2) . . ?
O7 C5 C6 118.8(2) . . ?
O6 C5 C6 115.82(19) . . ?
N2 C6 C5 108.2(2) . . ?
N2 C6 H6A 110.1 . . ?
C5 C6 H6A 110.1 . . ?
N2 C6 H6B 110.1 . . ?
C5 C6 H6B 110.1 . . ?
H6A C6 H6B 108.4 . . ?
N2 C7 C8 106.6(2) . . ?
N2 C7 H7A 110.4 . . ?
C8 C7 H7A 110.4 . . ?
N2 C7 H7B 110.4 . . ?
C8 C7 H7B 110.4 . . ?
H7A C7 H7B 108.6 . . ?
O9 C8 O10 124.8(3) . . ?
O9 C8 C7 121.1(3) . . ?
O10 C8 C7 114.0(2) . . ?
C13 N3 C9 105.21(19) . . ?
C13 N3 C17 111.55(19) . . ?
C9 N3 C17 112.0(2) . . ?
C13 N3 C21 111.5(2) . . ?
C9 N3 C21 111.79(19) . . ?
C17 N3 C21 104.97(17) . . ?
C10 C9 N3 116.4(2) . . ?
C10 C9 H9A 108.2 . . ?
N3 C9 H9A 108.2 . . ?
C10 C9 H9B 108.2 . . ?
N3 C9 H9B 108.2 . . ?
H9A C9 H9B 107.3 . . ?
C9 C10 C11 109.2(3) . . ?
C9 C10 H10A 109.8 . . ?
C11 C10 H10A 109.8 . . ?
C9 C10 H10B 109.8 . . ?
C11 C10 H10B 109.8 . . ?
H10A C10 H10B 108.3 . . ?
C12 C11 C10 114.0(4) . . ?
C12 C11 H11A 108.8 . . ?
C10 C11 H11A 108.8 . . ?
C12 C11 H11B 108.8 . . ?
C10 C11 H11B 108.8 . . ?
H11A C11 H11B 107.6 . . ?
C11 C12 H12A 109.5 . . ?
C11 C12 H12B 109.5 . . ?
H12A C12 H12B 109.5 . . ?
C11 C12 H12C 109.5 . . ?
H12A C12 H12C 109.5 . . ?
H12B C12 H12C 109.5 . . ?
C14 C13 N3 116.1(2) . . ?
C14 C13 H13A 108.3 . . ?
N3 C13 H13A 108.3 . . ?
C14 C13 H13B 108.3 . . ?
N3 C13 H13B 108.3 . . ?
H13A C13 H13B 107.4 . . ?
C13 C14 C15 111.6(3) . . ?
C13 C14 H14A 109.3 . . ?
C15 C14 H14A 109.3 . . ?
C13 C14 H14B 109.3 . . ?
C15 C14 H14B 109.3 . . ?
H14A C14 H14B 108.0 . . ?
C16 C15 C14 112.3(3) . . ?
C16 C15 H15A 109.1 . . ?
C14 C15 H15A 109.1 . . ?
C16 C15 H15B 109.1 . . ?
C14 C15 H15B 109.1 . . ?
H15A C15 H15B 107.9 . . ?
C15 C16 H16A 109.5 . . ?
C15 C16 H16B 109.5 . . ?
H16A C16 H16B 109.5 . . ?
C15 C16 H16C 109.5 . . ?
H16A C16 H16C 109.5 . . ?
H16B C16 H16C 109.5 . . ?
C18 C17 N3 116.5(2) . . ?
C18 C17 H17A 108.2 . . ?
N3 C17 H17A 108.2 . . ?
C18 C17 H17B 108.2 . . ?
N3 C17 H17B 108.2 . . ?
H17A C17 H17B 107.3 . . ?
C17 C18 C19 109.7(2) . . ?
C17 C18 H18A 109.7 . . ?
C19 C18 H18A 109.7 . . ?
C17 C18 H18B 109.7 . . ?
C19 C18 H18B 109.7 . . ?
H18A C18 H18B 108.2 . . ?
C20 C19 C18 113.5(3) . . ?
C20 C19 H19A 108.9 . . ?
C18 C19 H19A 108.9 . . ?
C20 C19 H19B 108.9 . . ?
C18 C19 H19B 108.9 . . ?
H19A C19 H19B 107.7 . . ?
C19 C20 H20A 109.5 . . ?
C19 C20 H20B 109.5 . . ?
H20A C20 H20B 109.5 . . ?
C19 C20 H20C 109.5 . . ?
H20A C20 H20C 109.5 . . ?
H20B C20 H20C 109.5 . . ?
C22 C21 N3 116.4(2) . . ?
C22 C21 H21A 108.2 . . ?
N3 C21 H21A 108.2 . . ?
C22 C21 H21B 108.2 . . ?
N3 C21 H21B 108.2 . . ?
H21A C21 H21B 107.3 . . ?
C21 C22 C23 110.3(2) . . ?
C21 C22 H22A 109.6 . . ?
C23 C22 H22A 109.6 . . ?
C21 C22 H22B 109.6 . . ?
C23 C22 H22B 109.6 . . ?
H22A C22 H22B 108.1 . . ?
C24 C23 C22 113.7(3) . . ?
C24 C23 H23A 108.8 . . ?
C22 C23 H23A 108.8 . . ?
C24 C23 H23B 108.8 . . ?
C22 C23 H23B 108.8 . . ?
H23A C23 H23B 107.7 . . ?
C23 C24 H24A 109.5 . . ?
C23 C24 H24B 109.5 . . ?
H24A C24 H24B 109.5 . . ?
C23 C24 H24C 109.5 . . ?
H24A C24 H24C 109.5 . . ?
H24B C24 H24C 109.5 . . ?
N4 C25 C26 176.5(7) . . ?
C25 C26 H26A 109.5 . . ?
C25 C26 H26B 109.5 . . ?
H26A C26 H26B 109.5 . . ?
C25 C26 H26C 109.5 . . ?
H26A C26 H26C 109.5 . . ?
H26B C26 H26C 109.5 . . ?

loop_
_geom_bond_atom_site_label_1
_geom_bond_atom_site_label_2
_geom_bond_distance
_geom_bond_site_symmetry_2
_geom_bond_publ_flag
V1 O3 1.9395(15) . ?
V1 O5 1.9462(18) . ?
V1 O10 1.9545(17) . ?
V1 O8 1.9573(17) . ?
V1 O1 2.0003(18) . ?
V1 N2 2.0038(19) . ?
V1 N1 2.0151(19) . ?
V1 O6 2.0312(15) . ?
O1 C1 1.295(3) . ?
O2 C1 1.209(3) . ?
O3 N1 1.352(2) . ?
O4 C4 1.205(3) . ?
O5 C4 1.298(3) . ?
O6 C5 1.284(3) . ?
O7 C5 1.219(3) . ?
O8 N2 1.347(3) . ?
O9 C8 1.208(3) . ?
O10 C8 1.305(3) . ?
N1 C2 1.459(3) . ?
N1 C3 1.461(3) . ?
N2 C6 1.459(3) . ?
N2 C7 1.467(3) . ?
C1 C2 1.524(4) . ?
C2 H2A 0.9700 . ?
C2 H2B 0.9700 . ?
C3 C4 1.507(3) . ?
C3 H3A 0.9700 . ?
C3 H3B 0.9700 . ?
C5 C6 1.508(3) . ?
C6 H6A 0.9700 . ?
C6 H6B 0.9700 . ?
C7 C8 1.510(4) . ?
C7 H7A 0.9700 . ?
C7 H7B 0.9700 . ?
N3 C13 1.519(3) . ?
N3 C9 1.520(3) . ?
N3 C17 1.521(3) . ?
N3 C21 1.524(3) . ?
C9 C10 1.499(4) . ?
C9 H9A 0.9700 . ?
C9 H9B 0.9700 . ?
C10 C11 1.532(5) . ?
C10 H10A 0.9700 . ?
C10 H10B 0.9700 . ?
C11 C12 1.456(6) . ?
C11 H11A 0.9700 . ?
C11 H11B 0.9700 . ?
C12 H12A 0.9600 . ?
C12 H12B 0.9600 . ?
C12 H12C 0.9600 . ?
C13 C14 1.509(4) . ?
C13 H13A 0.9700 . ?
C13 H13B 0.9700 . ?
C14 C15 1.522(5) . ?
C14 H14A 0.9700 . ?
C14 H14B 0.9700 . ?
C15 C16 1.507(6) . ?
C15 H15A 0.9700 . ?
C15 H15B 0.9700 . ?
C16 H16A 0.9600 . ?
C16 H16B 0.9600 . ?
C16 H16C 0.9600 . ?
C17 C18 1.510(4) . ?
C17 H17A 0.9700 . ?
C17 H17B 0.9700 . ?
C18 C19 1.520(4) . ?
C18 H18A 0.9700 . ?
C18 H18B 0.9700 . ?
C19 C20 1.496(5) . ?
C19 H19A 0.9700 . ?
C19 H19B 0.9700 . ?
C20 H20A 0.9600 . ?
C20 H20B 0.9600 . ?
C20 H20C 0.9600 . ?
C21 C22 1.505(4) . ?
C21 H21A 0.9700 . ?
C21 H21B 0.9700 . ?
C22 C23 1.508(4) . ?
C22 H22A 0.9700 . ?
C22 H22B 0.9700 . ?
C23 C24 1.498(4) . ?
C23 H23A 0.9700 . ?
C23 H23B 0.9700 . ?
C24 H24A 0.9600 . ?
C24 H24B 0.9600 . ?
C24 H24C 0.9600 . ?
N4 C25 1.119(6) . ?
C25 C26 1.419(7) . ?
C26 H26A 0.9600 . ?
C26 H26B 0.9600 . ?
C26 H26C 0.9600 . ?

loop_
_geom_hbond_atom_site_label_D
_geom_hbond_atom_site_label_H
_geom_hbond_atom_site_label_A
_geom_hbond_distance_DH
_geom_hbond_distance_HA
_geom_hbond_distance_DA
_geom_hbond_angle_DHA
_geom_hbond_site_symmetry_A
C3 H3A O7 0.97 2.48 3.419(3) 164.3 2_656
C6 H6A O6 0.97 2.43 3.359(3) 159.6 2_646
C6 H6A O7 0.97 2.44 3.163(3) 131.5 2_646
C7 H7B O7 0.97 2.35 3.115(3) 134.9 2_646
C9 H9B O10 0.97 2.65 3.582(3) 161.4 3_666
C13 H13A O9 0.97 2.49 3.428(3) 163.9 3_666
C13 H13B O4 0.97 2.43 3.387(3) 167.6 .
C14 H14A O2 0.97 2.42 3.375(4) 166.4 4_675
C18 H18B O10 0.97 2.49 3.382(3) 152.4 3_666
C21 H21A N4 0.97 2.58 3.522(5) 164.6 .

loop_
_geom_torsion_atom_site_label_1
_geom_torsion_atom_site_label_2
_geom_torsion_atom_site_label_3
_geom_torsion_atom_site_label_4
_geom_torsion
_geom_torsion_site_symmetry_1
_geom_torsion_site_symmetry_2
_geom_torsion_site_symmetry_3
_geom_torsion_site_symmetry_4
_geom_torsion_publ_flag
V1 O3 N1 C2 -108.77(17) . . . . ?
V1 O3 N1 C3 108.13(16) . . . . ?
V1 O8 N2 C6 -108.50(17) . . . . ?
V1 O8 N2 C7 107.96(17) . . . . ?
V1 O1 C1 O2 -174.6(3) . . . . ?
V1 O1 C1 C2 3.4(3) . . . . ?
O3 N1 C2 C1 59.8(3) . . . . ?
C3 N1 C2 C1 -159.0(2) . . . . ?
V1 N1 C2 C1 -15.4(3) . . . . ?
O2 C1 C2 N1 -174.0(3) . . . . ?
O1 C1 C2 N1 7.8(4) . . . . ?
O3 N1 C3 C4 -59.0(2) . . . . ?
C2 N1 C3 C4 159.6(2) . . . . ?
V1 N1 C3 C4 15.9(2) . . . . ?
V1 O5 C4 O4 -178.7(2) . . . . ?
V1 O5 C4 C3 3.7(3) . . . . ?
N1 C3 C4 O4 169.7(3) . . . . ?
N1 C3 C4 O5 -12.6(3) . . . . ?
V1 O6 C5 O7 177.2(2) . . . . ?
V1 O6 C5 C6 -5.7(3) . . . . ?
O8 N2 C6 C5 54.2(3) . . . . ?
C7 N2 C6 C5 -164.1(2) . . . . ?
V1 N2 C6 C5 -22.1(3) . . . . ?
O7 C5 C6 N2 -164.9(3) . . . . ?
O6 C5 C6 N2 17.7(3) . . . . ?
O8 N2 C7 C8 -51.7(3) . . . . ?
C6 N2 C7 C8 166.7(2) . . . . ?
V1 N2 C7 C8 24.6(3) . . . . ?
V1 O10 C8 O9 -170.3(3) . . . . ?
V1 O10 C8 C7 13.5(4) . . . . ?
N2 C7 C8 O9 159.6(3) . . . . ?
N2 C7 C8 O10 -24.0(4) . . . . ?
C13 N3 C9 C10 177.6(3) . . . . ?
C17 N3 C9 C10 56.2(3) . . . . ?
C21 N3 C9 C10 -61.2(3) . . . . ?
N3 C9 C10 C11 175.3(3) . . . . ?
C9 C10 C11 C12 179.8(4) . . . . ?
C9 N3 C13 C14 178.8(2) . . . . ?
C17 N3 C13 C14 -59.6(3) . . . . ?
C21 N3 C13 C14 57.4(3) . . . . ?
N3 C13 C14 C15 173.2(2) . . . . ?
C13 C14 C15 C16 -175.4(3) . . . . ?
C13 N3 C17 C18 -57.2(3) . . . . ?
C9 N3 C17 C18 60.4(3) . . . . ?
C21 N3 C17 C18 -178.1(2) . . . . ?
N3 C17 C18 C19 -174.4(3) . . . . ?
C17 C18 C19 C20 -173.2(3) . . . . ?
C13 N3 C21 C22 62.5(3) . . . . ?
C9 N3 C21 C22 -55.0(3) . . . . ?
C17 N3 C21 C22 -176.6(3) . . . . ?
N3 C21 C22 C23 -177.9(3) . . . . ?
C21 C22 C23 C24 -177.5(4) . . . . ?
